data_4317183
loop_
_publ_author_name
'Liang Deng'
'Amit Majumdar'
'Wayne Lo'
'R. H. Holm'

_publ_contact_author_address
;Departemnt of Chemistry and Chemical Biology
12 Oxford Street
Cambridge, MA 02138
United States of America
;
_publ_contact_author_email holm@chemistry.harvard.edu
_publ_contact_author_name 'Prof. Richard H. Holm'
_publ_section_title
;
 Stabilization of 3:1 Site-Differentiated Cubane-Type Clusters in the
 [Fe4S4]1+ Core Oxidation State by Tertiary Phosphine Ligation: Synthesis,
 Core Structural Diversity, and S= 1/2 Ground States
;
_journal_name_full 'Inorganic Chemistry'
_journal_page_first 11118
_journal_page_last 11126
_journal_paper_doi 10.1021/ic101702b
_journal_volume 49
_journal_year 2010
_chemical_formula_moiety 'C27 H63 Fe4 I P3 S4'
_chemical_formula_sum 'C27 H63 Fe4 I P3 S4'
_chemical_formula_weight 959.26
_chemical_name_systematic
; 
 ? 
;
_space_group_IT_number 14
_symmetry_cell_setting monoclinic
_symmetry_space_group_name_Hall '-P 2ybc'
_symmetry_space_group_name_H-M 'P 1 21/c 1'
_atom_sites_solution_hydrogens geom
_atom_sites_solution_primary direct
_atom_sites_solution_secondary difmap
_audit_creation_method SHELXL-97
_cell_angle_alpha 90.00
_cell_angle_beta 97.816(2)
_cell_angle_gamma 90.00
_cell_formula_units_Z 4
_cell_length_a 15.757(2)
_cell_length_b 13.5181(17)
_cell_length_c 18.911(2)
_cell_measurement_reflns_used 7582
_cell_measurement_temperature 100(2)
_cell_measurement_theta_max 25.80
_cell_measurement_theta_min 2.17
_cell_volume 3990.7(8)
_computing_cell_refinement 'Bruker Saint v7.23A (Bruker, 2005)'
_computing_data_collection 'APEX SMART (Bruker, 2009)'
_computing_data_reduction 'Bruker Saint v7.23A (Bruker, 2005)'
_computing_molecular_graphics 'Bruker SHELXTL'
_computing_publication_material 'Bruker SHELXTL'
_computing_structure_refinement 'SHELXL-97 (Sheldrick, 1997)'
_computing_structure_solution 'SHELXS-97 (Sheldrick, 1997)'
_diffrn_ambient_temperature 100(2)
_diffrn_measured_fraction_theta_full 0.995
_diffrn_measured_fraction_theta_max 0.995
_diffrn_measurement_device_type 'CCD area detector'
_diffrn_measurement_method 'phi and omega scans'
_diffrn_radiation_monochromator graphite
_diffrn_radiation_source 'fine-focus sealed tube'
_diffrn_radiation_type MoK\a
_diffrn_radiation_wavelength 0.71073
_diffrn_reflns_av_R_equivalents 0.0827
_diffrn_reflns_av_sigmaI/netI 0.0505
_diffrn_reflns_limit_h_max 19
_diffrn_reflns_limit_h_min -19
_diffrn_reflns_limit_k_max 16
_diffrn_reflns_limit_k_min -16
_diffrn_reflns_limit_l_max 23
_diffrn_reflns_limit_l_min -23
_diffrn_reflns_number 59724
_diffrn_reflns_theta_full 25.95
_diffrn_reflns_theta_max 25.95
_diffrn_reflns_theta_min 1.86
_exptl_absorpt_coefficient_mu 2.546
_exptl_absorpt_correction_T_max 0.8419
_exptl_absorpt_correction_T_min 0.4782
_exptl_absorpt_correction_type multi-scan
_exptl_absorpt_process_details 'SADABS (Bruker, 2005)'
_exptl_crystal_colour Brown
_exptl_crystal_density_diffrn 1.597
_exptl_crystal_density_method 'not measured'
_exptl_crystal_description Block
_exptl_crystal_F_000 1964
_exptl_crystal_size_max 0.34
_exptl_crystal_size_mid 0.08
_exptl_crystal_size_min 0.07
_refine_diff_density_max 2.919
_refine_diff_density_min -0.591
_refine_diff_density_rms 0.194
_refine_ls_extinction_method none
_refine_ls_goodness_of_fit_ref 1.171
_refine_ls_hydrogen_treatment constr
_refine_ls_matrix_type full
_refine_ls_number_parameters 370
_refine_ls_number_reflns 7785
_refine_ls_number_restraints 0
_refine_ls_restrained_S_all 1.171
_refine_ls_R_factor_all 0.0875
_refine_ls_R_factor_gt 0.0657
_refine_ls_shift/su_max 0.002
_refine_ls_shift/su_mean 0.000
_refine_ls_structure_factor_coef Fsqd
_refine_ls_weighting_details 'calc w=1/[\s^2^(Fo^2^)+(0.0574P)^2^+57.4901P] where P=(Fo^2^+2Fc^2^)/3'
_refine_ls_weighting_scheme calc
_refine_ls_wR_factor_gt 0.1763
_refine_ls_wR_factor_ref 0.1877
_reflns_number_gt 5896
_reflns_number_total 7785
_reflns_threshold_expression >2sigma(I)
_cod_data_source_file ic101702b_si_001_04.cif
_cod_data_source_block 'data_[Fe4S4(PPri3)3(I)]'
_cod_depositor_comments
;
The following automatic conversions were performed:

'_symmetry_cell_setting' value 'Monoclinic' changed to 'monoclinic'
according to the built-in table from CIF Core dictionary named
'cif_core.dic' version 2.4.1 from 2010-06-29.

Automatic conversion script
Id: cif_fix_values 1646 2011-03-28 12:23:43Z adriana 
;
_cod_original_cell_volume 3990.9(9)
_cod_original_sg_symbol_H-M 'P 21/c'
_cod_database_code 4317183

loop_
_symmetry_equiv_pos_as_xyz
'x, y, z'
'-x, y+1/2, -z+1/2'
'-x, -y, -z'
'x, -y-1/2, z-1/2'

loop_
_atom_site_label
_atom_site_type_symbol
_atom_site_fract_x
_atom_site_fract_y
_atom_site_fract_z
_atom_site_U_iso_or_equiv
_atom_site_adp_type
_atom_site_occupancy
_atom_site_symmetry_multiplicity
_atom_site_calc_flag
_atom_site_refinement_flags
_atom_site_disorder_assembly
_atom_site_disorder_group
I1 I 0.28817(4) 0.60223(5) 0.21977(3) 0.02823(18) Uani 1 1 d . . .
Fe1 Fe 0.25785(8) 0.78588(9) 0.23967(6) 0.0212(3) Uani 1 1 d . . .
Fe2 Fe 0.24778(8) 0.91923(9) 0.34213(6) 0.0220(3) Uani 1 1 d . . .
Fe3 Fe 0.13456(8) 0.92284(9) 0.22433(7) 0.0219(3) Uani 1 1 d . . .
Fe4 Fe 0.29551(8) 0.97484(10) 0.21505(6) 0.0233(3) Uani 1 1 d . . .
S1 S 0.21485(14) 0.87753(17) 0.13787(11) 0.0243(5) Uani 1 1 d . . .
S2 S 0.36834(14) 0.87119(17) 0.29647(12) 0.0249(5) Uani 1 1 d . . .
S3 S 0.19993(14) 1.05406(17) 0.27585(12) 0.0251(5) Uani 1 1 d . . .
S4 S 0.15019(14) 0.80385(17) 0.31000(11) 0.0230(5) Uani 1 1 d . . .
P1 P 0.28144(14) 0.93842(17) 0.46598(11) 0.0196(5) Uani 1 1 d . . .
P2 P 0.38806(15) 1.08681(17) 0.16913(12) 0.0237(5) Uani 1 1 d . . .
P3 P -0.01593(15) 0.93217(18) 0.18613(12) 0.0237(5) Uani 1 1 d . . .
C1 C 0.1889(5) 0.9632(7) 0.5136(4) 0.0227(18) Uani 1 1 d . . .
H1 H 0.2115 0.9848 0.5631 0.027 Uiso 1 1 calc R . .
C2 C 0.1332(6) 0.8723(7) 0.5191(5) 0.033(2) Uani 1 1 d . . .
H2A H 0.0773 0.8927 0.5311 0.050 Uiso 1 1 calc R . .
H2B H 0.1611 0.8283 0.5563 0.050 Uiso 1 1 calc R . .
H2C H 0.1255 0.8373 0.4732 0.050 Uiso 1 1 calc R . .
C3 C 0.1333(6) 1.0455(8) 0.4787(6) 0.036(2) Uani 1 1 d . . .
H3A H 0.1112 1.0267 0.4296 0.054 Uiso 1 1 calc R . .
H3B H 0.1674 1.1061 0.4782 0.054 Uiso 1 1 calc R . .
H3C H 0.0854 1.0571 0.5056 0.054 Uiso 1 1 calc R . .
C4 C 0.3588(6) 1.0403(6) 0.4915(5) 0.0221(18) Uani 1 1 d . . .
H4 H 0.4135 1.0201 0.4742 0.027 Uiso 1 1 calc R . .
C5 C 0.3327(6) 1.1377(7) 0.4547(5) 0.028(2) Uani 1 1 d . . .
H5A H 0.2870 1.1683 0.4775 0.041 Uiso 1 1 calc R . .
H5B H 0.3121 1.1255 0.4042 0.041 Uiso 1 1 calc R . .
H5C H 0.3823 1.1822 0.4587 0.041 Uiso 1 1 calc R . .
C6 C 0.3801(6) 1.0543(7) 0.5722(5) 0.031(2) Uani 1 1 d . . .
H6A H 0.4291 1.0992 0.5823 0.047 Uiso 1 1 calc R . .
H6B H 0.3944 0.9901 0.5948 0.047 Uiso 1 1 calc R . .
H6C H 0.3305 1.0826 0.5910 0.047 Uiso 1 1 calc R . .
C7 C 0.3347(5) 0.8261(6) 0.5096(4) 0.0217(18) Uani 1 1 d . . .
H7 H 0.3263 0.8257 0.5611 0.026 Uiso 1 1 calc R . .
C8 C 0.2953(6) 0.7332(7) 0.4744(5) 0.0260(19) Uani 1 1 d . . .
H8A H 0.3060 0.7310 0.4246 0.039 Uiso 1 1 calc R . .
H8B H 0.2334 0.7334 0.4761 0.039 Uiso 1 1 calc R . .
H8C H 0.3210 0.6750 0.4998 0.039 Uiso 1 1 calc R . .
C9 C 0.4303(6) 0.8254(7) 0.5047(5) 0.027(2) Uani 1 1 d . . .
H9A H 0.4562 0.7658 0.5279 0.040 Uiso 1 1 calc R . .
H9B H 0.4570 0.8842 0.5287 0.040 Uiso 1 1 calc R . .
H9C H 0.4393 0.8259 0.4545 0.040 Uiso 1 1 calc R . .
C10 C 0.3372(6) 1.1493(7) 0.0870(5) 0.030(2) Uani 1 1 d . . .
H10 H 0.3703 1.2108 0.0799 0.036 Uiso 1 1 calc R . .
C11 C 0.2466(7) 1.1780(9) 0.0943(6) 0.042(3) Uani 1 1 d . . .
H11A H 0.2233 1.2192 0.0536 0.063 Uiso 1 1 calc R . .
H11B H 0.2458 1.2152 0.1386 0.063 Uiso 1 1 calc R . .
H11C H 0.2116 1.1182 0.0954 0.063 Uiso 1 1 calc R . .
C12 C 0.3362(7) 1.0840(8) 0.0206(5) 0.040(3) Uani 1 1 d . . .
H12A H 0.3068 1.0217 0.0279 0.059 Uiso 1 1 calc R . .
H12B H 0.3952 1.0701 0.0126 0.059 Uiso 1 1 calc R . .
H12C H 0.3061 1.1185 -0.0210 0.059 Uiso 1 1 calc R . .
C13 C 0.4886(5) 1.0291(7) 0.1505(5) 0.027(2) Uani 1 1 d . . .
H13 H 0.5242 1.0189 0.1979 0.032 Uiso 1 1 calc R . .
C14 C 0.4737(6) 0.9270(7) 0.1172(5) 0.032(2) Uani 1 1 d . . .
H14A H 0.4433 0.9335 0.0687 0.048 Uiso 1 1 calc R . .
H14B H 0.4393 0.8872 0.1460 0.048 Uiso 1 1 calc R . .
H14C H 0.5290 0.8944 0.1155 0.048 Uiso 1 1 calc R . .
C15 C 0.5413(8) 1.0937(8) 0.1073(7) 0.055(4) Uani 1 1 d . . .
H15A H 0.5957 1.0607 0.1028 0.083 Uiso 1 1 calc R . .
H15B H 0.5528 1.1574 0.1316 0.083 Uiso 1 1 calc R . .
H15C H 0.5096 1.1049 0.0597 0.083 Uiso 1 1 calc R . .
C16 C 0.4300(7) 1.1868(8) 0.2302(6) 0.041(3) Uani 1 1 d . . .
H16 H 0.4788 1.2187 0.2102 0.049 Uiso 1 1 calc R . .
C17 C 0.4644(7) 1.1432(9) 0.3027(5) 0.040(3) Uani 1 1 d . . .
H17A H 0.4875 1.1963 0.3350 0.061 Uiso 1 1 calc R . .
H17B H 0.5100 1.0956 0.2971 0.061 Uiso 1 1 calc R . .
H17C H 0.4180 1.1094 0.3226 0.061 Uiso 1 1 calc R . .
C18 C 0.3651(9) 1.2662(8) 0.2401(6) 0.050(3) Uani 1 1 d . . .
H18A H 0.3146 1.2359 0.2563 0.074 Uiso 1 1 calc R . .
H18B H 0.3481 1.3003 0.1947 0.074 Uiso 1 1 calc R . .
H18C H 0.3905 1.3139 0.2759 0.074 Uiso 1 1 calc R . .
C19 C -0.0449(7) 1.0132(9) 0.1086(6) 0.043(3) Uani 1 1 d . . .
H19 H -0.0383 0.9712 0.0662 0.051 Uiso 1 1 calc R . .
C20 C -0.1378(8) 1.0500(8) 0.0961(7) 0.052(3) Uani 1 1 d . . .
H20A H -0.1457 1.1020 0.1307 0.078 Uiso 1 1 calc R . .
H20B H -0.1766 0.9948 0.1019 0.078 Uiso 1 1 calc R . .
H20C H -0.1506 1.0766 0.0476 0.078 Uiso 1 1 calc R . .
C21 C 0.0158(8) 1.0966(11) 0.1052(8) 0.070(5) Uani 1 1 d . . .
H21A H -0.0027 1.1367 0.0627 0.105 Uiso 1 1 calc R . .
H21B H 0.0733 1.0705 0.1027 0.105 Uiso 1 1 calc R . .
H21C H 0.0168 1.1377 0.1480 0.105 Uiso 1 1 calc R . .
C22 C -0.0759(6) 0.9722(8) 0.2570(5) 0.037(2) Uani 1 1 d . . .
H22 H -0.1365 0.9821 0.2344 0.044 Uiso 1 1 calc R . .
C23 C -0.0785(7) 0.8969(9) 0.3164(6) 0.045(3) Uani 1 1 d . . .
H23A H -0.0206 0.8875 0.3419 0.068 Uiso 1 1 calc R . .
H23B H -0.1003 0.8338 0.2959 0.068 Uiso 1 1 calc R . .
H23C H -0.1163 0.9210 0.3498 0.068 Uiso 1 1 calc R . .
C24 C -0.0442(7) 1.0719(9) 0.2864(6) 0.045(3) Uani 1 1 d . . .
H24A H -0.0794 1.0939 0.3223 0.068 Uiso 1 1 calc R . .
H24B H -0.0483 1.1203 0.2475 0.068 Uiso 1 1 calc R . .
H24C H 0.0156 1.0660 0.3084 0.068 Uiso 1 1 calc R . .
C25 C -0.0598(6) 0.8097(7) 0.1583(6) 0.037(2) Uani 1 1 d . . .
H25 H -0.0426 0.7643 0.1995 0.044 Uiso 1 1 calc R . .
C26 C -0.1560(6) 0.8025(8) 0.1419(6) 0.041(3) Uani 1 1 d . . .
H26A H -0.1752 0.8358 0.0965 0.061 Uiso 1 1 calc R . .
H26B H -0.1823 0.8344 0.1801 0.061 Uiso 1 1 calc R . .
H26C H -0.1730 0.7328 0.1383 0.061 Uiso 1 1 calc R . .
C27 C -0.0177(8) 0.7704(10) 0.0977(7) 0.057(4) Uani 1 1 d . . .
H27A H -0.0360 0.7020 0.0877 0.086 Uiso 1 1 calc R . .
H27B H 0.0447 0.7724 0.1106 0.086 Uiso 1 1 calc R . .
H27C H -0.0341 0.8112 0.0552 0.086 Uiso 1 1 calc R . .

loop_
_atom_site_aniso_label
_atom_site_aniso_U_11
_atom_site_aniso_U_22
_atom_site_aniso_U_33
_atom_site_aniso_U_23
_atom_site_aniso_U_13
_atom_site_aniso_U_12
I1 0.0262(3) 0.0294(3) 0.0297(3) -0.0026(3) 0.0057(2) 0.0028(2)
Fe1 0.0188(6) 0.0264(7) 0.0185(6) -0.0006(5) 0.0027(5) -0.0005(5)
Fe2 0.0218(6) 0.0265(7) 0.0173(6) -0.0003(5) 0.0017(5) -0.0027(5)
Fe3 0.0186(6) 0.0257(7) 0.0210(6) -0.0010(5) 0.0014(5) 0.0004(5)
Fe4 0.0233(6) 0.0277(7) 0.0188(6) 0.0017(5) 0.0029(5) -0.0037(5)
S1 0.0232(11) 0.0304(12) 0.0189(10) -0.0023(9) 0.0019(8) -0.0006(9)
S2 0.0199(11) 0.0322(12) 0.0221(11) 0.0015(9) 0.0014(8) -0.0021(9)
S3 0.0274(12) 0.0237(11) 0.0236(11) -0.0003(9) 0.0012(9) -0.0005(9)
S4 0.0212(11) 0.0270(12) 0.0211(10) 0.0007(9) 0.0042(8) -0.0017(9)
P1 0.0186(11) 0.0222(11) 0.0179(10) 0.0004(9) 0.0017(8) -0.0001(9)
P2 0.0246(12) 0.0250(12) 0.0203(11) 0.0023(9) -0.0014(9) -0.0039(9)
P3 0.0221(11) 0.0270(12) 0.0210(11) -0.0013(9) -0.0011(9) 0.0041(9)
C1 0.021(4) 0.030(5) 0.017(4) 0.000(4) 0.003(3) 0.000(4)
C2 0.030(5) 0.033(5) 0.037(5) 0.017(4) 0.005(4) -0.004(4)
C3 0.025(5) 0.039(6) 0.046(6) 0.009(5) 0.010(4) 0.009(4)
C4 0.023(4) 0.018(4) 0.025(4) -0.003(3) 0.003(4) -0.005(3)
C5 0.026(5) 0.028(5) 0.027(5) -0.003(4) -0.003(4) -0.004(4)
C6 0.033(5) 0.034(5) 0.027(5) -0.002(4) 0.001(4) -0.011(4)
C7 0.025(4) 0.025(5) 0.016(4) 0.005(3) 0.005(3) -0.003(4)
C8 0.024(5) 0.027(5) 0.026(5) 0.000(4) 0.001(4) -0.007(4)
C9 0.023(5) 0.027(5) 0.028(5) -0.003(4) -0.003(4) 0.002(4)
C10 0.036(5) 0.030(5) 0.022(5) 0.008(4) -0.003(4) -0.004(4)
C11 0.031(5) 0.051(7) 0.043(6) 0.017(5) 0.006(5) 0.000(5)
C12 0.041(6) 0.042(6) 0.032(5) -0.002(5) -0.009(5) -0.005(5)
C13 0.017(4) 0.043(6) 0.018(4) 0.007(4) -0.004(3) -0.004(4)
C14 0.028(5) 0.039(6) 0.029(5) 0.007(4) 0.010(4) 0.000(4)
C15 0.065(8) 0.033(6) 0.081(9) -0.008(6) 0.054(7) -0.020(6)
C16 0.042(6) 0.043(6) 0.037(6) -0.005(5) 0.003(5) -0.007(5)
C17 0.035(6) 0.056(7) 0.031(5) -0.016(5) 0.002(4) -0.003(5)
C18 0.082(9) 0.032(6) 0.034(6) -0.001(5) 0.003(6) 0.006(6)
C19 0.048(7) 0.049(7) 0.030(5) 0.008(5) 0.002(5) 0.015(5)
C20 0.057(8) 0.030(6) 0.061(8) 0.003(5) -0.021(6) 0.007(5)
C21 0.031(6) 0.091(11) 0.087(10) 0.053(9) 0.005(6) 0.004(7)
C22 0.017(5) 0.057(7) 0.035(5) -0.006(5) 0.000(4) 0.004(4)
C23 0.041(6) 0.045(7) 0.047(7) 0.007(5) -0.004(5) 0.009(5)
C24 0.027(5) 0.058(7) 0.050(7) -0.024(6) -0.002(5) 0.006(5)
C25 0.029(5) 0.027(5) 0.049(6) -0.006(5) -0.010(5) 0.000(4)
C26 0.029(5) 0.033(6) 0.059(7) 0.001(5) 0.000(5) -0.001(4)
C27 0.048(7) 0.061(8) 0.063(8) -0.038(7) 0.008(6) -0.009(6)

loop_
_atom_type_symbol
_atom_type_description
_atom_type_scat_dispersion_real
_atom_type_scat_dispersion_imag
_atom_type_scat_source
C C 0.0033 0.0016 'International Tables Vol C Tables 4.2.6.8 and 6.1.1.4'
H H 0.0000 0.0000 'International Tables Vol C Tables 4.2.6.8 and 6.1.1.4'
P P 0.1023 0.0942 'International Tables Vol C Tables 4.2.6.8 and 6.1.1.4'
S S 0.1246 0.1234 'International Tables Vol C Tables 4.2.6.8 and 6.1.1.4'
Fe Fe 0.3463 0.8444 'International Tables Vol C Tables 4.2.6.8 and 6.1.1.4'
I I -0.4742 1.8119 'International Tables Vol C Tables 4.2.6.8 and 6.1.1.4'

loop_
_geom_angle_atom_site_label_1
_geom_angle_atom_site_label_2
_geom_angle_atom_site_label_3
_geom_angle
_geom_angle_site_symmetry_1
_geom_angle_site_symmetry_3
_geom_angle_publ_flag
S2 Fe1 S4 104.73(9) . . ?
S2 Fe1 S1 104.15(9) . . ?
S4 Fe1 S1 105.57(9) . . ?
S2 Fe1 I1 114.89(8) . . ?
S4 Fe1 I1 110.65(7) . . ?
S1 Fe1 I1 115.83(7) . . ?
S2 Fe1 Fe2 54.70(7) . . ?
S4 Fe1 Fe2 52.32(7) . . ?
S1 Fe1 Fe2 101.72(8) . . ?
I1 Fe1 Fe2 142.31(6) . . ?
S2 Fe1 Fe3 101.65(8) . . ?
S4 Fe1 Fe3 53.73(7) . . ?
S1 Fe1 Fe3 53.95(7) . . ?
I1 Fe1 Fe3 143.33(6) . . ?
Fe2 Fe1 Fe3 59.74(5) . . ?
S2 Fe1 Fe4 54.23(7) . . ?
S4 Fe1 Fe4 101.40(8) . . ?
S1 Fe1 Fe4 52.47(7) . . ?
I1 Fe1 Fe4 147.95(6) . . ?
Fe2 Fe1 Fe4 61.18(5) . . ?
Fe3 Fe1 Fe4 59.66(5) . . ?
S4 Fe2 S3 104.26(9) . . ?
S4 Fe2 S2 106.13(10) . . ?
S3 Fe2 S2 104.42(9) . . ?
S4 Fe2 P1 113.95(9) . . ?
S3 Fe2 P1 118.26(9) . . ?
S2 Fe2 P1 108.80(9) . . ?
S4 Fe2 Fe3 54.66(7) . . ?
S3 Fe2 Fe3 52.48(7) . . ?
S2 Fe2 Fe3 100.73(7) . . ?
P1 Fe2 Fe3 150.46(8) . . ?
S4 Fe2 Fe1 55.44(7) . . ?
S3 Fe2 Fe1 100.88(8) . . ?
S2 Fe2 Fe1 53.04(7) . . ?
P1 Fe2 Fe1 140.61(8) . . ?
Fe3 Fe2 Fe1 60.20(5) . . ?
S4 Fe2 Fe4 102.54(7) . . ?
S3 Fe2 Fe4 53.43(7) . . ?
S2 Fe2 Fe4 53.18(7) . . ?
P1 Fe2 Fe4 143.13(8) . . ?
Fe3 Fe2 Fe4 59.28(5) . . ?
Fe1 Fe2 Fe4 59.60(5) . . ?
S3 Fe3 S4 104.77(9) . . ?
S3 Fe3 S1 105.11(10) . . ?
S4 Fe3 S1 107.69(9) . . ?
S3 Fe3 P3 118.39(10) . . ?
S4 Fe3 P3 105.07(9) . . ?
S1 Fe3 P3 114.96(9) . . ?
S3 Fe3 Fe2 54.96(7) . . ?
S4 Fe3 Fe2 52.72(7) . . ?
S1 Fe3 Fe2 102.78(8) . . ?
P3 Fe3 Fe2 141.32(8) . . ?
S3 Fe3 Fe4 54.94(7) . . ?
S4 Fe3 Fe4 102.84(8) . . ?
S1 Fe3 Fe4 52.96(7) . . ?
P3 Fe3 Fe4 152.01(8) . . ?
Fe2 Fe3 Fe4 61.51(5) . . ?
S3 Fe3 Fe1 102.71(8) . . ?
S4 Fe3 Fe1 54.91(7) . . ?
S1 Fe3 Fe1 54.97(7) . . ?
P3 Fe3 Fe1 138.39(8) . . ?
Fe2 Fe3 Fe1 60.06(5) . . ?
Fe4 Fe3 Fe1 60.29(5) . . ?
S1 Fe4 S2 105.66(10) . . ?
S1 Fe4 S3 104.48(9) . . ?
S2 Fe4 S3 104.77(9) . . ?
S1 Fe4 P2 117.74(10) . . ?
S2 Fe4 P2 111.46(9) . . ?
S3 Fe4 P2 111.68(10) . . ?
S1 Fe4 Fe3 54.80(7) . . ?
S2 Fe4 Fe3 100.98(8) . . ?
S3 Fe4 Fe3 52.44(7) . . ?
P2 Fe4 Fe3 147.15(8) . . ?
S1 Fe4 Fe1 55.31(7) . . ?
S2 Fe4 Fe1 52.97(7) . . ?
S3 Fe4 Fe1 100.54(8) . . ?
P2 Fe4 Fe1 147.41(9) . . ?
Fe3 Fe4 Fe1 60.04(5) . . ?
S1 Fe4 Fe2 102.35(8) . . ?
S2 Fe4 Fe2 53.57(7) . . ?
S3 Fe4 Fe2 53.40(7) . . ?
P2 Fe4 Fe2 139.91(8) . . ?
Fe3 Fe4 Fe2 59.21(5) . . ?
Fe1 Fe4 Fe2 59.22(5) . . ?
Fe4 S1 Fe3 72.24(8) . . ?
Fe4 S1 Fe1 72.22(8) . . ?
Fe3 S1 Fe1 71.07(8) . . ?
Fe1 S2 Fe4 72.80(8) . . ?
Fe1 S2 Fe2 72.26(8) . . ?
Fe4 S2 Fe2 73.25(8) . . ?
Fe3 S3 Fe4 72.61(8) . . ?
Fe3 S3 Fe2 72.57(8) . . ?
Fe4 S3 Fe2 73.17(8) . . ?
Fe2 S4 Fe3 72.62(8) . . ?
Fe2 S4 Fe1 72.23(8) . . ?
Fe3 S4 Fe1 71.36(8) . . ?
C1 P1 C4 105.8(4) . . ?
C1 P1 C7 105.6(4) . . ?
C4 P1 C7 104.3(4) . . ?
C1 P1 Fe2 114.9(3) . . ?
C4 P1 Fe2 113.1(3) . . ?
C7 P1 Fe2 112.2(3) . . ?
C13 P2 C16 100.7(5) . . ?
C13 P2 C10 108.5(4) . . ?
C16 P2 C10 105.6(5) . . ?
C13 P2 Fe4 113.0(3) . . ?
C16 P2 Fe4 115.4(4) . . ?
C10 P2 Fe4 112.6(3) . . ?
C22 P3 C19 108.2(5) . . ?
C22 P3 C25 105.3(5) . . ?
C19 P3 C25 105.4(5) . . ?
C22 P3 Fe3 112.7(3) . . ?
C19 P3 Fe3 113.7(4) . . ?
C25 P3 Fe3 110.9(3) . . ?
C3 C1 C2 108.6(8) . . ?
C3 C1 P1 111.7(6) . . ?
C2 C1 P1 112.8(7) . . ?
C3 C1 H1 107.8 . . ?
C2 C1 H1 107.8 . . ?
P1 C1 H1 107.8 . . ?
C1 C2 H2A 109.5 . . ?
C1 C2 H2B 109.5 . . ?
H2A C2 H2B 109.5 . . ?
C1 C2 H2C 109.5 . . ?
H2A C2 H2C 109.5 . . ?
H2B C2 H2C 109.5 . . ?
C1 C3 H3A 109.5 . . ?
C1 C3 H3B 109.5 . . ?
H3A C3 H3B 109.5 . . ?
C1 C3 H3C 109.5 . . ?
H3A C3 H3C 109.5 . . ?
H3B C3 H3C 109.5 . . ?
C5 C4 C6 111.0(7) . . ?
C5 C4 P1 113.3(6) . . ?
C6 C4 P1 113.5(6) . . ?
C5 C4 H4 106.1 . . ?
C6 C4 H4 106.1 . . ?
P1 C4 H4 106.1 . . ?
C4 C5 H5A 109.5 . . ?
C4 C5 H5B 109.5 . . ?
H5A C5 H5B 109.5 . . ?
C4 C5 H5C 109.5 . . ?
H5A C5 H5C 109.5 . . ?
H5B C5 H5C 109.5 . . ?
C4 C6 H6A 109.5 . . ?
C4 C6 H6B 109.5 . . ?
H6A C6 H6B 109.5 . . ?
C4 C6 H6C 109.5 . . ?
H6A C6 H6C 109.5 . . ?
H6B C6 H6C 109.5 . . ?
C8 C7 C9 108.6(7) . . ?
C8 C7 P1 110.3(6) . . ?
C9 C7 P1 111.5(6) . . ?
C8 C7 H7 108.8 . . ?
C9 C7 H7 108.8 . . ?
P1 C7 H7 108.8 . . ?
C7 C8 H8A 109.5 . . ?
C7 C8 H8B 109.5 . . ?
H8A C8 H8B 109.5 . . ?
C7 C8 H8C 109.5 . . ?
H8A C8 H8C 109.5 . . ?
H8B C8 H8C 109.5 . . ?
C7 C9 H9A 109.5 . . ?
C7 C9 H9B 109.5 . . ?
H9A C9 H9B 109.5 . . ?
C7 C9 H9C 109.5 . . ?
H9A C9 H9C 109.5 . . ?
H9B C9 H9C 109.5 . . ?
C11 C10 C12 108.7(8) . . ?
C11 C10 P2 110.4(7) . . ?
C12 C10 P2 112.3(7) . . ?
C11 C10 H10 108.5 . . ?
C12 C10 H10 108.5 . . ?
P2 C10 H10 108.5 . . ?
C10 C11 H11A 109.5 . . ?
C10 C11 H11B 109.5 . . ?
H11A C11 H11B 109.5 . . ?
C10 C11 H11C 109.5 . . ?
H11A C11 H11C 109.5 . . ?
H11B C11 H11C 109.5 . . ?
C10 C12 H12A 109.5 . . ?
C10 C12 H12B 109.5 . . ?
H12A C12 H12B 109.5 . . ?
C10 C12 H12C 109.5 . . ?
H12A C12 H12C 109.5 . . ?
H12B C12 H12C 109.5 . . ?
C15 C13 C14 111.3(8) . . ?
C15 C13 P2 114.1(8) . . ?
C14 C13 P2 112.1(6) . . ?
C15 C13 H13 106.3 . . ?
C14 C13 H13 106.3 . . ?
P2 C13 H13 106.3 . . ?
C13 C14 H14A 109.5 . . ?
C13 C14 H14B 109.5 . . ?
H14A C14 H14B 109.5 . . ?
C13 C14 H14C 109.5 . . ?
H14A C14 H14C 109.5 . . ?
H14B C14 H14C 109.5 . . ?
C13 C15 H15A 109.5 . . ?
C13 C15 H15B 109.5 . . ?
H15A C15 H15B 109.5 . . ?
C13 C15 H15C 109.5 . . ?
H15A C15 H15C 109.5 . . ?
H15B C15 H15C 109.5 . . ?
C18 C16 C17 109.1(9) . . ?
C18 C16 P2 114.1(8) . . ?
C17 C16 P2 109.5(8) . . ?
C18 C16 H16 108.0 . . ?
C17 C16 H16 108.0 . . ?
P2 C16 H16 108.0 . . ?
C16 C17 H17A 109.5 . . ?
C16 C17 H17B 109.5 . . ?
H17A C17 H17B 109.5 . . ?
C16 C17 H17C 109.5 . . ?
H17A C17 H17C 109.5 . . ?
H17B C17 H17C 109.5 . . ?
C16 C18 H18A 109.5 . . ?
C16 C18 H18B 109.5 . . ?
H18A C18 H18B 109.5 . . ?
C16 C18 H18C 109.5 . . ?
H18A C18 H18C 109.5 . . ?
H18B C18 H18C 109.5 . . ?
C21 C19 C20 110.7(10) . . ?
C21 C19 P3 113.3(8) . . ?
C20 C19 P3 116.4(8) . . ?
C21 C19 H19 105.1 . . ?
C20 C19 H19 105.1 . . ?
P3 C19 H19 105.1 . . ?
C19 C20 H20A 109.5 . . ?
C19 C20 H20B 109.5 . . ?
H20A C20 H20B 109.5 . . ?
C19 C20 H20C 109.5 . . ?
H20A C20 H20C 109.5 . . ?
H20B C20 H20C 109.5 . . ?
C19 C21 H21A 109.5 . . ?
C19 C21 H21B 109.5 . . ?
H21A C21 H21B 109.5 . . ?
C19 C21 H21C 109.5 . . ?
H21A C21 H21C 109.5 . . ?
H21B C21 H21C 109.5 . . ?
C24 C22 C23 111.4(9) . . ?
C24 C22 P3 110.8(7) . . ?
C23 C22 P3 114.4(8) . . ?
C24 C22 H22 106.6 . . ?
C23 C22 H22 106.6 . . ?
P3 C22 H22 106.6 . . ?
C22 C23 H23A 109.5 . . ?
C22 C23 H23B 109.5 . . ?
H23A C23 H23B 109.5 . . ?
C22 C23 H23C 109.5 . . ?
H23A C23 H23C 109.5 . . ?
H23B C23 H23C 109.5 . . ?
C22 C24 H24A 109.5 . . ?
C22 C24 H24B 109.5 . . ?
H24A C24 H24B 109.5 . . ?
C22 C24 H24C 109.5 . . ?
H24A C24 H24C 109.5 . . ?
H24B C24 H24C 109.5 . . ?
C27 C25 C26 110.9(9) . . ?
C27 C25 P3 110.4(8) . . ?
C26 C25 P3 116.3(7) . . ?
C27 C25 H25 106.2 . . ?
C26 C25 H25 106.2 . . ?
P3 C25 H25 106.2 . . ?
C25 C26 H26A 109.5 . . ?
C25 C26 H26B 109.5 . . ?
H26A C26 H26B 109.5 . . ?
C25 C26 H26C 109.5 . . ?
H26A C26 H26C 109.5 . . ?
H26B C26 H26C 109.5 . . ?
C25 C27 H27A 109.5 . . ?
C25 C27 H27B 109.5 . . ?
H27A C27 H27B 109.5 . . ?
C25 C27 H27C 109.5 . . ?
H27A C27 H27C 109.5 . . ?
H27B C27 H27C 109.5 . . ?

loop_
_geom_bond_atom_site_label_1
_geom_bond_atom_site_label_2
_geom_bond_distance
_geom_bond_site_symmetry_2
_geom_bond_publ_flag
I1 Fe1 2.5656(14) . ?
Fe1 S2 2.237(2) . ?
Fe1 S4 2.306(2) . ?
Fe1 S1 2.312(3) . ?
Fe1 Fe2 2.6669(18) . ?
Fe1 Fe3 2.6707(18) . ?
Fe1 Fe4 2.6774(18) . ?
Fe2 S4 2.217(3) . ?
Fe2 S3 2.281(3) . ?
Fe2 S2 2.285(3) . ?
Fe2 P1 2.345(2) . ?
Fe2 Fe3 2.6584(17) . ?
Fe2 Fe4 2.7199(17) . ?
Fe3 S3 2.210(3) . ?
Fe3 S4 2.272(3) . ?
Fe3 S1 2.283(3) . ?
Fe3 P3 2.387(3) . ?
Fe3 Fe4 2.6604(18) . ?
Fe4 S1 2.230(3) . ?
Fe4 S2 2.274(3) . ?
Fe4 S3 2.282(3) . ?
Fe4 P2 2.349(3) . ?
P1 C1 1.846(9) . ?
P1 C4 1.858(8) . ?
P1 C7 1.872(9) . ?
P2 C13 1.842(10) . ?
P2 C16 1.840(11) . ?
P2 C10 1.853(9) . ?
P3 C22 1.825(10) . ?
P3 C19 1.837(10) . ?
P3 C25 1.843(10) . ?
C1 C3 1.510(13) . ?
C1 C2 1.522(12) . ?
C1 H1 1.0000 . ?
C2 H2A 0.9800 . ?
C2 H2B 0.9800 . ?
C2 H2C 0.9800 . ?
C3 H3A 0.9800 . ?
C3 H3B 0.9800 . ?
C3 H3C 0.9800 . ?
C4 C5 1.520(12) . ?
C4 C6 1.528(12) . ?
C4 H4 1.0000 . ?
C5 H5A 0.9800 . ?
C5 H5B 0.9800 . ?
C5 H5C 0.9800 . ?
C6 H6A 0.9800 . ?
C6 H6B 0.9800 . ?
C6 H6C 0.9800 . ?
C7 C8 1.515(12) . ?
C7 C9 1.521(12) . ?
C7 H7 1.0000 . ?
C8 H8A 0.9800 . ?
C8 H8B 0.9800 . ?
C8 H8C 0.9800 . ?
C9 H9A 0.9800 . ?
C9 H9B 0.9800 . ?
C9 H9C 0.9800 . ?
C10 C11 1.504(14) . ?
C10 C12 1.532(14) . ?
C10 H10 1.0000 . ?
C11 H11A 0.9800 . ?
C11 H11B 0.9800 . ?
C11 H11C 0.9800 . ?
C12 H12A 0.9800 . ?
C12 H12B 0.9800 . ?
C12 H12C 0.9800 . ?
C13 C15 1.518(13) . ?
C13 C14 1.523(14) . ?
C13 H13 1.0000 . ?
C14 H14A 0.9800 . ?
C14 H14B 0.9800 . ?
C14 H14C 0.9800 . ?
C15 H15A 0.9800 . ?
C15 H15B 0.9800 . ?
C15 H15C 0.9800 . ?
C16 C18 1.512(16) . ?
C16 C17 1.523(15) . ?
C16 H16 1.0000 . ?
C17 H17A 0.9800 . ?
C17 H17B 0.9800 . ?
C17 H17C 0.9800 . ?
C18 H18A 0.9800 . ?
C18 H18B 0.9800 . ?
C18 H18C 0.9800 . ?
C19 C21 1.485(17) . ?
C19 C20 1.535(16) . ?
C19 H19 1.0000 . ?
C20 H20A 0.9800 . ?
C20 H20B 0.9800 . ?
C20 H20C 0.9800 . ?
C21 H21A 0.9800 . ?
C21 H21B 0.9800 . ?
C21 H21C 0.9800 . ?
C22 C24 1.516(15) . ?
C22 C23 1.520(15) . ?
C22 H22 1.0000 . ?
C23 H23A 0.9800 . ?
C23 H23B 0.9800 . ?
C23 H23C 0.9800 . ?
C24 H24A 0.9800 . ?
C24 H24B 0.9800 . ?
C24 H24C 0.9800 . ?
C25 C27 1.498(16) . ?
C25 C26 1.510(14) . ?
C25 H25 1.0000 . ?
C26 H26A 0.9800 . ?
C26 H26B 0.9800 . ?
C26 H26C 0.9800 . ?
C27 H27A 0.9800 . ?
C27 H27B 0.9800 . ?
C27 H27C 0.9800 . ?

loop_
_geom_torsion_atom_site_label_1
_geom_torsion_atom_site_label_2
_geom_torsion_atom_site_label_3
_geom_torsion_atom_site_label_4
_geom_torsion
_geom_torsion_site_symmetry_1
_geom_torsion_site_symmetry_2
_geom_torsion_site_symmetry_3
_geom_torsion_site_symmetry_4
_geom_torsion_publ_flag
S2 Fe1 Fe2 S4 -160.12(11) . . . . ?
S1 Fe1 Fe2 S4 100.73(10) . . . . ?
I1 Fe1 Fe2 S4 -74.30(11) . . . . ?
Fe3 Fe1 Fe2 S4 65.49(8) . . . . ?
Fe4 Fe1 Fe2 S4 135.22(9) . . . . ?
S2 Fe1 Fe2 S3 99.95(10) . . . . ?
S4 Fe1 Fe2 S3 -99.92(10) . . . . ?
S1 Fe1 Fe2 S3 0.80(10) . . . . ?
I1 Fe1 Fe2 S3 -174.23(10) . . . . ?
Fe3 Fe1 Fe2 S3 -34.43(7) . . . . ?
Fe4 Fe1 Fe2 S3 35.29(7) . . . . ?
S4 Fe1 Fe2 S2 160.12(11) . . . . ?
S1 Fe1 Fe2 S2 -99.15(10) . . . . ?
I1 Fe1 Fe2 S2 85.82(11) . . . . ?
Fe3 Fe1 Fe2 S2 -134.39(9) . . . . ?
Fe4 Fe1 Fe2 S2 -64.66(8) . . . . ?
S2 Fe1 Fe2 P1 -73.68(14) . . . . ?
S4 Fe1 Fe2 P1 86.45(14) . . . . ?
S1 Fe1 Fe2 P1 -172.83(13) . . . . ?
I1 Fe1 Fe2 P1 12.14(18) . . . . ?
Fe3 Fe1 Fe2 P1 151.94(13) . . . . ?
Fe4 Fe1 Fe2 P1 -138.34(13) . . . . ?
S2 Fe1 Fe2 Fe3 134.39(9) . . . . ?
S4 Fe1 Fe2 Fe3 -65.49(8) . . . . ?
S1 Fe1 Fe2 Fe3 35.24(7) . . . . ?
I1 Fe1 Fe2 Fe3 -139.79(10) . . . . ?
Fe4 Fe1 Fe2 Fe3 69.73(5) . . . . ?
S2 Fe1 Fe2 Fe4 64.66(8) . . . . ?
S4 Fe1 Fe2 Fe4 -135.22(9) . . . . ?
S1 Fe1 Fe2 Fe4 -34.49(7) . . . . ?
I1 Fe1 Fe2 Fe4 150.48(10) . . . . ?
Fe3 Fe1 Fe2 Fe4 -69.73(5) . . . . ?
S4 Fe2 Fe3 S3 157.72(11) . . . . ?
S2 Fe2 Fe3 S3 -100.03(11) . . . . ?
P1 Fe2 Fe3 S3 81.70(18) . . . . ?
Fe1 Fe2 Fe3 S3 -135.56(9) . . . . ?
Fe4 Fe2 Fe3 S3 -65.32(8) . . . . ?
S3 Fe2 Fe3 S4 -157.72(11) . . . . ?
S2 Fe2 Fe3 S4 102.26(10) . . . . ?
P1 Fe2 Fe3 S4 -76.01(18) . . . . ?
Fe1 Fe2 Fe3 S4 66.72(8) . . . . ?
Fe4 Fe2 Fe3 S4 136.96(9) . . . . ?
S4 Fe2 Fe3 S1 -102.64(10) . . . . ?
S3 Fe2 Fe3 S1 99.64(11) . . . . ?
S2 Fe2 Fe3 S1 -0.39(10) . . . . ?
P1 Fe2 Fe3 S1 -178.66(16) . . . . ?
Fe1 Fe2 Fe3 S1 -35.92(8) . . . . ?
Fe4 Fe2 Fe3 S1 34.32(8) . . . . ?
S4 Fe2 Fe3 P3 64.67(15) . . . . ?
S3 Fe2 Fe3 P3 -93.05(15) . . . . ?
S2 Fe2 Fe3 P3 166.93(14) . . . . ?
P1 Fe2 Fe3 P3 -11.3(2) . . . . ?
Fe1 Fe2 Fe3 P3 131.39(14) . . . . ?
Fe4 Fe2 Fe3 P3 -158.37(14) . . . . ?
S4 Fe2 Fe3 Fe4 -136.96(9) . . . . ?
S3 Fe2 Fe3 Fe4 65.32(8) . . . . ?
S2 Fe2 Fe3 Fe4 -34.71(8) . . . . ?
P1 Fe2 Fe3 Fe4 147.02(17) . . . . ?
Fe1 Fe2 Fe3 Fe4 -70.24(5) . . . . ?
S4 Fe2 Fe3 Fe1 -66.72(8) . . . . ?
S3 Fe2 Fe3 Fe1 135.56(9) . . . . ?
S2 Fe2 Fe3 Fe1 35.54(7) . . . . ?
P1 Fe2 Fe3 Fe1 -142.74(17) . . . . ?
Fe4 Fe2 Fe3 Fe1 70.24(5) . . . . ?
S2 Fe1 Fe3 S3 -0.56(10) . . . . ?
S4 Fe1 Fe3 S3 99.27(10) . . . . ?
S1 Fe1 Fe3 S3 -99.69(10) . . . . ?
I1 Fe1 Fe3 S3 174.62(10) . . . . ?
Fe2 Fe1 Fe3 S3 35.99(8) . . . . ?
Fe4 Fe1 Fe3 S3 -36.24(8) . . . . ?
S2 Fe1 Fe3 S4 -99.83(10) . . . . ?
S1 Fe1 Fe3 S4 161.04(11) . . . . ?
I1 Fe1 Fe3 S4 75.35(11) . . . . ?
Fe2 Fe1 Fe3 S4 -63.28(8) . . . . ?
Fe4 Fe1 Fe3 S4 -135.51(9) . . . . ?
S2 Fe1 Fe3 S1 99.13(10) . . . . ?
S4 Fe1 Fe3 S1 -161.04(11) . . . . ?
I1 Fe1 Fe3 S1 -85.69(11) . . . . ?
Fe2 Fe1 Fe3 S1 135.68(9) . . . . ?
Fe4 Fe1 Fe3 S1 63.44(8) . . . . ?
S2 Fe1 Fe3 P3 -171.62(12) . . . . ?
S4 Fe1 Fe3 P3 -71.79(14) . . . . ?
S1 Fe1 Fe3 P3 89.25(14) . . . . ?
I1 Fe1 Fe3 P3 3.55(18) . . . . ?
Fe2 Fe1 Fe3 P3 -135.08(13) . . . . ?
Fe4 Fe1 Fe3 P3 152.69(13) . . . . ?
S2 Fe1 Fe3 Fe2 -36.55(7) . . . . ?
S4 Fe1 Fe3 Fe2 63.28(8) . . . . ?
S1 Fe1 Fe3 Fe2 -135.68(9) . . . . ?
I1 Fe1 Fe3 Fe2 138.63(10) . . . . ?
Fe4 Fe1 Fe3 Fe2 -72.23(5) . . . . ?
S2 Fe1 Fe3 Fe4 35.68(7) . . . . ?
S4 Fe1 Fe3 Fe4 135.51(9) . . . . ?
S1 Fe1 Fe3 Fe4 -63.44(8) . . . . ?
I1 Fe1 Fe3 Fe4 -149.14(10) . . . . ?
Fe2 Fe1 Fe3 Fe4 72.23(5) . . . . ?
S3 Fe3 Fe4 S1 -158.20(11) . . . . ?
S4 Fe3 Fe4 S1 102.62(11) . . . . ?
P3 Fe3 Fe4 S1 -72.94(19) . . . . ?
Fe2 Fe3 Fe4 S1 136.46(9) . . . . ?
Fe1 Fe3 Fe4 S1 66.59(8) . . . . ?
S3 Fe3 Fe4 S2 100.27(10) . . . . ?
S4 Fe3 Fe4 S2 1.09(10) . . . . ?
S1 Fe3 Fe4 S2 -101.52(11) . . . . ?
P3 Fe3 Fe4 S2 -174.46(17) . . . . ?
Fe2 Fe3 Fe4 S2 34.94(7) . . . . ?
Fe1 Fe3 Fe4 S2 -34.93(7) . . . . ?
S4 Fe3 Fe4 S3 -99.18(10) . . . . ?
S1 Fe3 Fe4 S3 158.20(11) . . . . ?
P3 Fe3 Fe4 S3 85.26(19) . . . . ?
Fe2 Fe3 Fe4 S3 -65.34(8) . . . . ?
Fe1 Fe3 Fe4 S3 -135.21(9) . . . . ?
S3 Fe3 Fe4 P2 -70.62(17) . . . . ?
S4 Fe3 Fe4 P2 -169.80(15) . . . . ?
S1 Fe3 Fe4 P2 87.58(17) . . . . ?
P3 Fe3 Fe4 P2 14.6(3) . . . . ?
Fe2 Fe3 Fe4 P2 -135.96(16) . . . . ?
Fe1 Fe3 Fe4 P2 154.17(16) . . . . ?
S3 Fe3 Fe4 Fe1 135.21(9) . . . . ?
S4 Fe3 Fe4 Fe1 36.02(7) . . . . ?
S1 Fe3 Fe4 Fe1 -66.59(8) . . . . ?
P3 Fe3 Fe4 Fe1 -139.53(18) . . . . ?
Fe2 Fe3 Fe4 Fe1 69.87(5) . . . . ?
S3 Fe3 Fe4 Fe2 65.34(8) . . . . ?
S4 Fe3 Fe4 Fe2 -33.84(7) . . . . ?
S1 Fe3 Fe4 Fe2 -136.46(9) . . . . ?
P3 Fe3 Fe4 Fe2 150.60(18) . . . . ?
Fe1 Fe3 Fe4 Fe2 -69.87(5) . . . . ?
S2 Fe1 Fe4 S1 158.98(11) . . . . ?
S4 Fe1 Fe4 S1 -100.98(10) . . . . ?
I1 Fe1 Fe4 S1 78.96(13) . . . . ?
Fe2 Fe1 Fe4 S1 -135.64(9) . . . . ?
Fe3 Fe1 Fe4 S1 -65.78(8) . . . . ?
S4 Fe1 Fe4 S2 100.05(10) . . . . ?
S1 Fe1 Fe4 S2 -158.98(11) . . . . ?
I1 Fe1 Fe4 S2 -80.02(13) . . . . ?
Fe2 Fe1 Fe4 S2 65.38(8) . . . . ?
Fe3 Fe1 Fe4 S2 135.24(9) . . . . ?
S2 Fe1 Fe4 S3 -100.62(10) . . . . ?
S4 Fe1 Fe4 S3 -0.58(10) . . . . ?
S1 Fe1 Fe4 S3 100.40(10) . . . . ?
I1 Fe1 Fe4 S3 179.36(11) . . . . ?
Fe2 Fe1 Fe4 S3 -35.24(7) . . . . ?
Fe3 Fe1 Fe4 S3 34.62(7) . . . . ?
S2 Fe1 Fe4 P2 70.79(16) . . . . ?
S4 Fe1 Fe4 P2 170.83(15) . . . . ?
S1 Fe1 Fe4 P2 -88.19(16) . . . . ?
I1 Fe1 Fe4 P2 -9.2(2) . . . . ?
Fe2 Fe1 Fe4 P2 136.17(15) . . . . ?
Fe3 Fe1 Fe4 P2 -153.97(15) . . . . ?
S2 Fe1 Fe4 Fe3 -135.24(9) . . . . ?
S4 Fe1 Fe4 Fe3 -35.19(7) . . . . ?
S1 Fe1 Fe4 Fe3 65.78(8) . . . . ?
I1 Fe1 Fe4 Fe3 144.74(11) . . . . ?
Fe2 Fe1 Fe4 Fe3 -69.86(5) . . . . ?
S2 Fe1 Fe4 Fe2 -65.38(8) . . . . ?
S4 Fe1 Fe4 Fe2 34.66(7) . . . . ?
S1 Fe1 Fe4 Fe2 135.64(9) . . . . ?
I1 Fe1 Fe4 Fe2 -145.41(11) . . . . ?
Fe3 Fe1 Fe4 Fe2 69.86(5) . . . . ?
S4 Fe2 Fe4 S1 -0.41(11) . . . . ?
S3 Fe2 Fe4 S1 -99.00(10) . . . . ?
S2 Fe2 Fe4 S1 100.49(11) . . . . ?
P1 Fe2 Fe4 S1 171.38(14) . . . . ?
Fe3 Fe2 Fe4 S1 -35.19(8) . . . . ?
Fe1 Fe2 Fe4 S1 36.05(8) . . . . ?
S4 Fe2 Fe4 S2 -100.90(11) . . . . ?
S3 Fe2 Fe4 S2 160.52(11) . . . . ?
P1 Fe2 Fe4 S2 70.90(15) . . . . ?
Fe3 Fe2 Fe4 S2 -135.67(9) . . . . ?
Fe1 Fe2 Fe4 S2 -64.43(8) . . . . ?
S4 Fe2 Fe4 S3 98.58(10) . . . . ?
S2 Fe2 Fe4 S3 -160.52(11) . . . . ?
P1 Fe2 Fe4 S3 -89.62(15) . . . . ?
Fe3 Fe2 Fe4 S3 63.81(8) . . . . ?
Fe1 Fe2 Fe4 S3 135.05(9) . . . . ?
S4 Fe2 Fe4 P2 178.93(13) . . . . ?
S3 Fe2 Fe4 P2 80.34(15) . . . . ?
S2 Fe2 Fe4 P2 -80.17(15) . . . . ?
P1 Fe2 Fe4 P2 -9.3(2) . . . . ?
Fe3 Fe2 Fe4 P2 144.15(14) . . . . ?
Fe1 Fe2 Fe4 P2 -144.61(14) . . . . ?
S4 Fe2 Fe4 Fe3 34.77(8) . . . . ?
S3 Fe2 Fe4 Fe3 -63.81(8) . . . . ?
S2 Fe2 Fe4 Fe3 135.67(9) . . . . ?
P1 Fe2 Fe4 Fe3 -153.43(14) . . . . ?
Fe1 Fe2 Fe4 Fe3 71.24(5) . . . . ?
S4 Fe2 Fe4 Fe1 -36.46(7) . . . . ?
S3 Fe2 Fe4 Fe1 -135.05(9) . . . . ?
S2 Fe2 Fe4 Fe1 64.43(8) . . . . ?
P1 Fe2 Fe4 Fe1 135.33(14) . . . . ?
Fe3 Fe2 Fe4 Fe1 -71.24(5) . . . . ?
S2 Fe4 S1 Fe3 92.53(9) . . . . ?
S3 Fe4 S1 Fe3 -17.70(9) . . . . ?
P2 Fe4 S1 Fe3 -142.24(10) . . . . ?
Fe1 Fe4 S1 Fe3 75.23(7) . . . . ?
Fe2 Fe4 S1 Fe3 37.28(7) . . . . ?
S2 Fe4 S1 Fe1 17.30(9) . . . . ?
S3 Fe4 S1 Fe1 -92.93(9) . . . . ?
P2 Fe4 S1 Fe1 142.54(10) . . . . ?
Fe3 Fe4 S1 Fe1 -75.23(7) . . . . ?
Fe2 Fe4 S1 Fe1 -37.94(7) . . . . ?
S3 Fe3 S1 Fe4 18.35(10) . . . . ?
S4 Fe3 S1 Fe4 -92.95(9) . . . . ?
P3 Fe3 S1 Fe4 150.33(10) . . . . ?
Fe2 Fe3 S1 Fe4 -38.38(8) . . . . ?
Fe1 Fe3 S1 Fe4 -76.75(7) . . . . ?
S3 Fe3 S1 Fe1 95.10(9) . . . . ?
S4 Fe3 S1 Fe1 -16.20(9) . . . . ?
P3 Fe3 S1 Fe1 -132.91(10) . . . . ?
Fe2 Fe3 S1 Fe1 38.38(7) . . . . ?
Fe4 Fe3 S1 Fe1 76.75(7) . . . . ?
S2 Fe1 S1 Fe4 -17.47(9) . . . . ?
S4 Fe1 S1 Fe4 92.56(9) . . . . ?
I1 Fe1 S1 Fe4 -144.64(7) . . . . ?
Fe2 Fe1 S1 Fe4 38.73(7) . . . . ?
Fe3 Fe1 S1 Fe4 76.78(7) . . . . ?
S2 Fe1 S1 Fe3 -94.25(9) . . . . ?
S4 Fe1 S1 Fe3 15.78(9) . . . . ?
I1 Fe1 S1 Fe3 138.57(7) . . . . ?
Fe2 Fe1 S1 Fe3 -38.05(7) . . . . ?
Fe4 Fe1 S1 Fe3 -76.78(7) . . . . ?
S4 Fe1 S2 Fe4 -93.58(9) . . . . ?
S1 Fe1 S2 Fe4 17.06(9) . . . . ?
I1 Fe1 S2 Fe4 144.82(7) . . . . ?
Fe2 Fe1 S2 Fe4 -77.42(7) . . . . ?
Fe3 Fe1 S2 Fe4 -38.35(7) . . . . ?
S4 Fe1 S2 Fe2 -16.15(9) . . . . ?
S1 Fe1 S2 Fe2 94.48(9) . . . . ?
I1 Fe1 S2 Fe2 -137.76(7) . . . . ?
Fe3 Fe1 S2 Fe2 39.07(7) . . . . ?
Fe4 Fe1 S2 Fe2 77.42(7) . . . . ?
S1 Fe4 S2 Fe1 -17.84(9) . . . . ?
S3 Fe4 S2 Fe1 92.19(9) . . . . ?
P2 Fe4 S2 Fe1 -146.87(9) . . . . ?
Fe3 Fe4 S2 Fe1 38.42(7) . . . . ?
Fe2 Fe4 S2 Fe1 76.12(7) . . . . ?
S1 Fe4 S2 Fe2 -93.96(9) . . . . ?
S3 Fe4 S2 Fe2 16.07(9) . . . . ?
P2 Fe4 S2 Fe2 137.01(9) . . . . ?
Fe3 Fe4 S2 Fe2 -37.70(7) . . . . ?
Fe1 Fe4 S2 Fe2 -76.12(7) . . . . ?
S4 Fe2 S2 Fe1 16.95(9) . . . . ?
S3 Fe2 S2 Fe1 -92.88(9) . . . . ?
P1 Fe2 S2 Fe1 139.96(9) . . . . ?
Fe3 Fe2 S2 Fe1 -39.14(7) . . . . ?
Fe4 Fe2 S2 Fe1 -76.83(7) . . . . ?
S4 Fe2 S2 Fe4 93.78(9) . . . . ?
S3 Fe2 S2 Fe4 -16.05(9) . . . . ?
P1 Fe2 S2 Fe4 -143.21(9) . . . . ?
Fe3 Fe2 S2 Fe4 37.69(7) . . . . ?
Fe1 Fe2 S2 Fe4 76.83(7) . . . . ?
S4 Fe3 S3 Fe4 95.49(9) . . . . ?
S1 Fe3 S3 Fe4 -17.88(9) . . . . ?
P3 Fe3 S3 Fe4 -147.88(10) . . . . ?
Fe2 Fe3 S3 Fe4 77.31(7) . . . . ?
Fe1 Fe3 S3 Fe4 38.85(7) . . . . ?
S4 Fe3 S3 Fe2 18.18(9) . . . . ?
S1 Fe3 S3 Fe2 -95.19(9) . . . . ?
P3 Fe3 S3 Fe2 134.81(10) . . . . ?
Fe4 Fe3 S3 Fe2 -77.31(7) . . . . ?
Fe1 Fe3 S3 Fe2 -38.46(7) . . . . ?
S1 Fe4 S3 Fe3 18.26(9) . . . . ?
S2 Fe4 S3 Fe3 -92.62(9) . . . . ?
P2 Fe4 S3 Fe3 146.59(9) . . . . ?
Fe1 Fe4 S3 Fe3 -38.38(7) . . . . ?
Fe2 Fe4 S3 Fe3 -76.51(7) . . . . ?
S1 Fe4 S3 Fe2 94.77(9) . . . . ?
S2 Fe4 S3 Fe2 -16.11(9) . . . . ?
P2 Fe4 S3 Fe2 -136.90(9) . . . . ?
Fe3 Fe4 S3 Fe2 76.51(7) . . . . ?
Fe1 Fe4 S3 Fe2 38.13(7) . . . . ?
S4 Fe2 S3 Fe3 -18.61(9) . . . . ?
S2 Fe2 S3 Fe3 92.57(9) . . . . ?
P1 Fe2 S3 Fe3 -146.36(9) . . . . ?
Fe1 Fe2 S3 Fe3 38.22(7) . . . . ?
Fe4 Fe2 S3 Fe3 76.57(7) . . . . ?
S4 Fe2 S3 Fe4 -95.19(9) . . . . ?
S2 Fe2 S3 Fe4 16.00(9) . . . . ?
P1 Fe2 S3 Fe4 137.06(9) . . . . ?
Fe3 Fe2 S3 Fe4 -76.57(7) . . . . ?
Fe1 Fe2 S3 Fe4 -38.35(7) . . . . ?
S3 Fe2 S4 Fe3 18.08(9) . . . . ?
S2 Fe2 S4 Fe3 -91.86(9) . . . . ?
P1 Fe2 S4 Fe3 148.43(9) . . . . ?
Fe1 Fe2 S4 Fe3 -75.44(7) . . . . ?
Fe4 Fe2 S4 Fe3 -36.94(7) . . . . ?
S3 Fe2 S4 Fe1 93.51(9) . . . . ?
S2 Fe2 S4 Fe1 -16.43(9) . . . . ?
P1 Fe2 S4 Fe1 -136.13(9) . . . . ?
Fe3 Fe2 S4 Fe1 75.44(7) . . . . ?
Fe4 Fe2 S4 Fe1 38.49(7) . . . . ?
S3 Fe3 S4 Fe2 -18.73(9) . . . . ?
S1 Fe3 S4 Fe2 92.81(9) . . . . ?
P3 Fe3 S4 Fe2 -144.19(9) . . . . ?
Fe4 Fe3 S4 Fe2 37.97(7) . . . . ?
Fe1 Fe3 S4 Fe2 76.59(7) . . . . ?
S3 Fe3 S4 Fe1 -95.32(9) . . . . ?
S1 Fe3 S4 Fe1 16.21(9) . . . . ?
P3 Fe3 S4 Fe1 139.21(9) . . . . ?
Fe2 Fe3 S4 Fe1 -76.59(7) . . . . ?
Fe4 Fe3 S4 Fe1 -38.63(7) . . . . ?
S2 Fe1 S4 Fe2 16.67(9) . . . . ?
S1 Fe1 S4 Fe2 -92.94(9) . . . . ?
I1 Fe1 S4 Fe2 141.02(7) . . . . ?
Fe3 Fe1 S4 Fe2 -77.12(7) . . . . ?
Fe4 Fe1 S4 Fe2 -39.02(7) . . . . ?
S2 Fe1 S4 Fe3 93.79(9) . . . . ?
S1 Fe1 S4 Fe3 -15.82(9) . . . . ?
I1 Fe1 S4 Fe3 -141.87(7) . . . . ?
Fe2 Fe1 S4 Fe3 77.12(7) . . . . ?
Fe4 Fe1 S4 Fe3 38.09(7) . . . . ?
S4 Fe2 P1 C1 -55.1(3) . . . . ?
S3 Fe2 P1 C1 67.9(3) . . . . ?
S2 Fe2 P1 C1 -173.3(3) . . . . ?
Fe3 Fe2 P1 C1 4.9(4) . . . . ?
Fe1 Fe2 P1 C1 -119.2(3) . . . . ?
Fe4 Fe2 P1 C1 133.6(3) . . . . ?
S4 Fe2 P1 C4 -176.8(3) . . . . ?
S3 Fe2 P1 C4 -53.7(3) . . . . ?
S2 Fe2 P1 C4 65.0(3) . . . . ?
Fe3 Fe2 P1 C4 -116.7(3) . . . . ?
Fe1 Fe2 P1 C4 119.1(3) . . . . ?
Fe4 Fe2 P1 C4 12.0(4) . . . . ?
S4 Fe2 P1 C7 65.5(3) . . . . ?
S3 Fe2 P1 C7 -171.4(3) . . . . ?
S2 Fe2 P1 C7 -52.6(3) . . . . ?
Fe3 Fe2 P1 C7 125.6(3) . . . . ?
Fe1 Fe2 P1 C7 1.5(3) . . . . ?
Fe4 Fe2 P1 C7 -105.7(3) . . . . ?
S1 Fe4 P2 C13 -80.9(3) . . . . ?
S2 Fe4 P2 C13 41.4(3) . . . . ?
S3 Fe4 P2 C13 158.2(3) . . . . ?
Fe3 Fe4 P2 C13 -148.2(3) . . . . ?
Fe1 Fe4 P2 C13 -12.7(4) . . . . ?
Fe2 Fe4 P2 C13 99.8(3) . . . . ?
S1 Fe4 P2 C16 163.9(4) . . . . ?
S2 Fe4 P2 C16 -73.8(4) . . . . ?
S3 Fe4 P2 C16 43.0(4) . . . . ?
Fe3 Fe4 P2 C16 96.6(4) . . . . ?
Fe1 Fe4 P2 C16 -127.9(4) . . . . ?
Fe2 Fe4 P2 C16 -15.4(4) . . . . ?
S1 Fe4 P2 C10 42.5(4) . . . . ?
S2 Fe4 P2 C10 164.9(4) . . . . ?
S3 Fe4 P2 C10 -78.3(4) . . . . ?
Fe3 Fe4 P2 C10 -24.8(4) . . . . ?
Fe1 Fe4 P2 C10 110.8(4) . . . . ?
Fe2 Fe4 P2 C10 -136.7(4) . . . . ?
S3 Fe3 P3 C22 -53.0(4) . . . . ?
S4 Fe3 P3 C22 63.5(4) . . . . ?
S1 Fe3 P3 C22 -178.3(4) . . . . ?
Fe2 Fe3 P3 C22 15.3(4) . . . . ?
Fe4 Fe3 P3 C22 -121.0(4) . . . . ?
Fe1 Fe3 P3 C22 117.1(4) . . . . ?
S3 Fe3 P3 C19 70.6(4) . . . . ?
S4 Fe3 P3 C19 -172.9(4) . . . . ?
S1 Fe3 P3 C19 -54.7(4) . . . . ?
Fe2 Fe3 P3 C19 138.9(4) . . . . ?
Fe4 Fe3 P3 C19 2.6(5) . . . . ?
Fe1 Fe3 P3 C19 -119.3(4) . . . . ?
S3 Fe3 P3 C25 -170.8(4) . . . . ?
S4 Fe3 P3 C25 -54.4(4) . . . . ?
S1 Fe3 P3 C25 63.8(4) . . . . ?
Fe2 Fe3 P3 C25 -102.5(4) . . . . ?
Fe4 Fe3 P3 C25 121.1(4) . . . . ?
Fe1 Fe3 P3 C25 -0.8(4) . . . . ?
C4 P1 C1 C3 76.3(7) . . . . ?
C7 P1 C1 C3 -173.5(7) . . . . ?
Fe2 P1 C1 C3 -49.3(7) . . . . ?
C4 P1 C1 C2 -161.0(6) . . . . ?
C7 P1 C1 C2 -50.8(7) . . . . ?
Fe2 P1 C1 C2 73.5(7) . . . . ?
C1 P1 C4 C5 -75.3(7) . . . . ?
C7 P1 C4 C5 173.5(6) . . . . ?
Fe2 P1 C4 C5 51.3(7) . . . . ?
C1 P1 C4 C6 52.6(8) . . . . ?
C7 P1 C4 C6 -58.6(7) . . . . ?
Fe2 P1 C4 C6 179.2(6) . . . . ?
C1 P1 C7 C8 88.0(6) . . . . ?
C4 P1 C7 C8 -160.7(6) . . . . ?
Fe2 P1 C7 C8 -37.9(6) . . . . ?
C1 P1 C7 C9 -151.4(6) . . . . ?
C4 P1 C7 C9 -40.1(7) . . . . ?
Fe2 P1 C7 C9 82.7(6) . . . . ?
C13 P2 C10 C11 167.5(7) . . . . ?
C16 P2 C10 C11 -85.2(8) . . . . ?
Fe4 P2 C10 C11 41.6(8) . . . . ?
C13 P2 C10 C12 46.1(8) . . . . ?
C16 P2 C10 C12 153.4(7) . . . . ?
Fe4 P2 C10 C12 -79.8(7) . . . . ?
C16 P2 C13 C15 -67.9(9) . . . . ?
C10 P2 C13 C15 42.7(9) . . . . ?
Fe4 P2 C13 C15 168.3(7) . . . . ?
C16 P2 C13 C14 164.4(7) . . . . ?
C10 P2 C13 C14 -85.0(7) . . . . ?
Fe4 P2 C13 C14 40.7(7) . . . . ?
C13 P2 C16 C18 164.0(8) . . . . ?
C10 P2 C16 C18 51.1(9) . . . . ?
Fe4 P2 C16 C18 -73.9(9) . . . . ?
C13 P2 C16 C17 -73.4(8) . . . . ?
C10 P2 C16 C17 173.7(7) . . . . ?
Fe4 P2 C16 C17 48.6(8) . . . . ?
C22 P3 C19 C21 95.5(10) . . . . ?
C25 P3 C19 C21 -152.2(10) . . . . ?
Fe3 P3 C19 C21 -30.5(11) . . . . ?
C22 P3 C19 C20 -34.6(10) . . . . ?
C25 P3 C19 C20 77.7(10) . . . . ?
Fe3 P3 C19 C20 -160.6(7) . . . . ?
C19 P3 C22 C24 -69.2(8) . . . . ?
C25 P3 C22 C24 178.4(7) . . . . ?
Fe3 P3 C22 C24 57.3(8) . . . . ?
C19 P3 C22 C23 163.9(8) . . . . ?
C25 P3 C22 C23 51.5(8) . . . . ?
Fe3 P3 C22 C23 -69.6(8) . . . . ?
C22 P3 C25 C27 177.7(8) . . . . ?
C19 P3 C25 C27 63.4(9) . . . . ?
Fe3 P3 C25 C27 -60.0(9) . . . . ?
C22 P3 C25 C26 50.2(10) . . . . ?
C19 P3 C25 C26 -64.1(10) . . . . ?
Fe3 P3 C25 C26 172.4(8) . . . . ?
